data_4087169
loop_
_publ_author_name
'Morgan, Matthew M.'
'Patrick, Evan A.'
'Rautiainen, J. Mikko'
'Tuononen, Heikki M.'
'Piers, Warren E.'
'Spasyuk, Denis M.'

_publ_section_title
;
 Zirconocene-Based Methods for the Preparation of BN-Indenes: Application
 to the Synthesis of
 1,5-Dibora-4a,8a-diaza-1,2,3,5,6,7-hexaaryl-4,8-dimethyl-s-indacenes
;
_journal_name_full Organometallics
_journal_paper_doi 10.1021/acs.organomet.7b00051
_journal_year 2017
_chemical_formula_moiety 'C27 H19 B F6 N2 O4 S2 '
_chemical_formula_sum 'C54 H38 B2 F12 N4 O8 S4'
_chemical_formula_weight 1248.74
_space_group_crystal_system triclinic
_space_group_IT_number 2
_space_group_name_Hall '-P 1'
_space_group_name_H-M_alt 'P -1'
_symmetry_space_group_name_Hall '-P 1'
_symmetry_space_group_name_H-M 'P -1'
_atom_sites_solution_hydrogens geom
_audit_creation_method SHELXL-2014/6
_cell_angle_alpha 75.063(2)
_cell_angle_beta 80.627(2)
_cell_angle_gamma 89.752(2)
_cell_formula_units_Z 2
_cell_length_a 10.0900(3)
_cell_length_b 15.4860(4)
_cell_length_c 18.2577(5)
_cell_measurement_reflns_used 6132
_cell_measurement_temperature 173(2)
_cell_measurement_theta_max 70.02
_cell_measurement_theta_min 2.54
_cell_volume 2717.51(13)
_computing_cell_refinement 'Bruker SAINT'
_computing_data_collection 'Bruker APEX2'
_computing_data_reduction 'Bruker SAINT'
_computing_molecular_graphics 'Bruker SHELXTL'
_computing_publication_material 'LinXTL v.  5.4.9'
_computing_structure_refinement 'SHELXL-2014 (Sheldrick 2014)'
_computing_structure_solution 'SHELXS-97 (Sheldrick 2008)'
_diffrn_ambient_temperature 173(2)
_diffrn_measured_fraction_theta_full 0.960
_diffrn_measured_fraction_theta_max 0.960
_diffrn_measurement_device_type 'Bruker APEX-II CCD'
_diffrn_measurement_method '\f and \w scans'
_diffrn_radiation_type CuK\a
_diffrn_radiation_wavelength 1.54178
_diffrn_reflns_av_R_equivalents 0.0389
_diffrn_reflns_av_unetI/netI 0.0591
_diffrn_reflns_Laue_measured_fraction_full 0.960
_diffrn_reflns_Laue_measured_fraction_max 0.960
_diffrn_reflns_limit_h_max 11
_diffrn_reflns_limit_h_min -10
_diffrn_reflns_limit_k_max 18
_diffrn_reflns_limit_k_min -18
_diffrn_reflns_limit_l_max 21
_diffrn_reflns_limit_l_min -21
_diffrn_reflns_number 17539
_diffrn_reflns_point_group_measured_fraction_full 0.960
_diffrn_reflns_point_group_measured_fraction_max 0.960
_diffrn_reflns_theta_full 64.500
_diffrn_reflns_theta_max 64.483
_diffrn_reflns_theta_min 2.540
_exptl_absorpt_coefficient_mu 2.498
_exptl_absorpt_correction_T_max 0.7533
_exptl_absorpt_correction_T_min 0.6385
_exptl_absorpt_correction_type multi-scan
_exptl_absorpt_process_details 'Sadabs (Sheldrick, 1996)'
_exptl_crystal_colour Yellow
_exptl_crystal_density_diffrn 1.526
_exptl_crystal_density_method 'not measured'
_exptl_crystal_description block
_exptl_crystal_F_000 1272
_exptl_crystal_size_max 0.20
_exptl_crystal_size_mid 0.20
_exptl_crystal_size_min 0.10
_refine_diff_density_max 1.002
_refine_diff_density_min -0.539
_refine_diff_density_rms 0.090
_refine_ls_extinction_method none
_refine_ls_goodness_of_fit_ref 1.001
_refine_ls_hydrogen_treatment constr
_refine_ls_matrix_type full
_refine_ls_number_parameters 943
_refine_ls_number_reflns 8769
_refine_ls_number_restraints 399
_refine_ls_restrained_S_all 1.057
_refine_ls_R_factor_all 0.1091
_refine_ls_R_factor_gt 0.0812
_refine_ls_shift/su_max 0.000
_refine_ls_shift/su_mean 0.000
_refine_ls_structure_factor_coef Fsqd
_refine_ls_weighting_details 'w=1/[\s^2^(Fo^2^)+(0.1562P)^2^+2.1471P] where P=(Fo^2^+2Fc^2^)/3'
_refine_ls_weighting_scheme calc
_refine_ls_wR_factor_gt 0.2189
_refine_ls_wR_factor_ref 0.2509
_reflns_Friedel_coverage 0.000
_reflns_number_gt 6196
_reflns_number_total 8769
_reflns_threshold_expression 'I > 2\s(I)'
_cod_data_source_file om7b00051_si_002.cif
_cod_data_source_block MM1531_0m_a
_cod_database_code 4087169
_shelx_space_group_comment
;
The symmetry employed for this shelxl refinement is uniquely defined
by the following loop, which should always be used as a source of
symmetry information in preference to the above space-group names.
They are only intended as comments.
;
_shelx_estimated_absorpt_t_min 0.635
_shelx_estimated_absorpt_t_max 0.788
_shelxl_version_number 2014/6

loop_
_space_group_symop_operation_xyz
'x, y, z'
'-x, -y, -z'

loop_
_atom_site_label
_atom_site_type_symbol
_atom_site_fract_x
_atom_site_fract_y
_atom_site_fract_z
_atom_site_U_iso_or_equiv
_atom_site_adp_type
_atom_site_occupancy
_atom_site_site_symmetry_order
_atom_site_calc_flag
_atom_site_refinement_flags_posn
_atom_site_refinement_flags_adp
_atom_site_refinement_flags_occupancy
_atom_site_disorder_assembly
_atom_site_disorder_group
B1 B 0.7814(5) 0.5728(4) 0.2200(3) 0.0427(11) Uani 1 1 d . . . . .
B2 B 0.2701(5) 0.1010(3) 0.2284(3) 0.0413(10) Uani 1 1 d . . . . .
C1 C 0.6922(4) 0.6548(3) 0.2357(2) 0.0390(9) Uani 1 1 d . . . . .
C2 C 0.6751(4) 0.6507(3) 0.3118(2) 0.0413(9) Uani 1 1 d . . . . .
C3 C 0.7276(4) 0.5687(3) 0.3550(2) 0.0399(9) Uani 1 1 d . . . . .
C4 C 0.7281(5) 0.5358(3) 0.4334(3) 0.0480(10) Uani 1 1 d . . . . .
H4 H 0.6901 0.5690 0.4682 0.058 Uiso 1 1 calc R U . . .
C5 C 0.7838(5) 0.4551(4) 0.4605(3) 0.0514(11) Uani 1 1 d . . . . .
H5 H 0.7835 0.4323 0.5141 0.062 Uiso 1 1 calc R U . . .
C6 C 0.8412(5) 0.4062(3) 0.4093(3) 0.0528(11) Uani 1 1 d . . . . .
H6 H 0.8794 0.3502 0.4276 0.063 Uiso 1 1 calc R U . . .
C7 C 0.8409(5) 0.4411(3) 0.3323(3) 0.0469(10) Uani 1 1 d . . . . .
H7 H 0.8810 0.4095 0.2966 0.056 Uiso 1 1 calc R U . . .
C8 C 0.9295(5) 0.5958(3) 0.1730(3) 0.0504(11) Uani 1 1 d . . . . .
C9 C 1.0105(6) 0.6567(4) 0.1902(4) 0.0675(15) Uani 1 1 d . . . . .
H9 H 0.9754 0.6843 0.2297 0.081 Uiso 1 1 calc R U . . .
C10 C 1.1414(7) 0.6793(5) 0.1521(5) 0.087(2) Uani 1 1 d . . . . .
H10 H 1.1955 0.7207 0.1659 0.104 Uiso 1 1 calc R U . . .
C11 C 1.1909(8) 0.6403(7) 0.0939(5) 0.111(4) Uani 1 1 d . . . . .
H11 H 1.2793 0.6561 0.0662 0.133 Uiso 1 1 calc R U . . .
C12 C 1.1140(10) 0.5793(8) 0.0757(5) 0.114(4) Uani 1 1 d . . . . .
H12 H 1.1496 0.5530 0.0354 0.137 Uiso 1 1 calc R U . . .
C13 C 0.9849(7) 0.5551(5) 0.1149(4) 0.0801(19) Uani 1 1 d . . . . .
H13 H 0.9336 0.5111 0.1027 0.096 Uiso 1 1 calc R U . . .
C14 C 0.6399(4) 0.7219(3) 0.1755(2) 0.0409(9) Uani 1 1 d . . . . .
C15 C 0.5156(5) 0.7583(3) 0.1900(3) 0.0500(11) Uani 1 1 d . . . . .
H15 H 0.4650 0.7418 0.2406 0.060 Uiso 1 1 calc R U . . .
C16 C 0.4641(5) 0.8180(4) 0.1323(3) 0.0551(12) Uani 1 1 d . . . . .
H16 H 0.3780 0.8413 0.1432 0.066 Uiso 1 1 calc R U . . .
C17 C 0.5372(5) 0.8442(4) 0.0586(3) 0.0564(12) Uani 1 1 d . . . . .
H17 H 0.5031 0.8868 0.0193 0.068 Uiso 1 1 calc R U . . .
C18 C 0.6607(6) 0.8075(4) 0.0429(3) 0.0601(13) Uani 1 1 d . . . . .
H18 H 0.7108 0.8240 -0.0077 0.072 Uiso 1 1 calc R U . . .
C19 C 0.7110(5) 0.7473(3) 0.1003(3) 0.0503(11) Uani 1 1 d . . . . .
H19 H 0.7957 0.7226 0.0887 0.060 Uiso 1 1 calc R U . . .
C20 C 0.6151(5) 0.7183(3) 0.3509(3) 0.0439(9) Uani 1 1 d . . . . .
C21 C 0.5097(5) 0.6951(4) 0.4138(3) 0.0559(12) Uani 1 1 d . . . . .
H21 H 0.4768 0.6348 0.4333 0.067 Uiso 1 1 calc R U . . .
C22 C 0.4538(6) 0.7607(5) 0.4475(3) 0.0691(15) Uani 1 1 d . . . . .
H22 H 0.3826 0.7447 0.4902 0.083 Uiso 1 1 calc R U . . .
C23 C 0.4996(7) 0.8472(5) 0.4204(3) 0.0694(16) Uani 1 1 d . . . . .
H23 H 0.4592 0.8916 0.4432 0.083 Uiso 1 1 calc R U . . .
C24 C 0.6047(7) 0.8707(4) 0.3595(3) 0.0660(15) Uani 1 1 d . . . . .
H24 H 0.6376 0.9311 0.3411 0.079 Uiso 1 1 calc R U . . .
C25 C 0.6629(5) 0.8063(4) 0.3250(3) 0.0544(11) Uani 1 1 d . . . . .
H25 H 0.7358 0.8228 0.2834 0.065 Uiso 1 1 calc R U . . .
C26 C 0.5275(7) 0.4921(6) 0.1073(4) 0.081(2) Uani 1 1 d . . . . .
C27 C 0.1873(4) 0.0088(3) 0.2430(2) 0.0407(9) Uani 1 1 d . . . . .
C28 C 0.1707(4) -0.0347(3) 0.3190(2) 0.0397(9) Uani 1 1 d . . . . .
C29 C 0.2213(4) 0.0216(3) 0.3628(2) 0.0410(9) Uani 1 1 d . . . . .
C30 C 0.2237(5) 0.0049(3) 0.4414(3) 0.0473(10) Uani 1 1 d . . . . .
H30 H 0.1883 -0.0502 0.4757 0.057 Uiso 1 1 calc R U . . .
C31 C 0.2782(5) 0.0696(4) 0.4686(3) 0.0543(12) Uani 1 1 d . . . . .
H31 H 0.2794 0.0593 0.5221 0.065 Uiso 1 1 calc R U . . .
C32 C 0.3312(5) 0.1495(4) 0.4183(3) 0.0518(11) Uani 1 1 d . . . . .
H32 H 0.3688 0.1942 0.4368 0.062 Uiso 1 1 calc R U . . .
C33 C 0.3283(4) 0.1627(3) 0.3419(3) 0.0451(10) Uani 1 1 d . . . . .
H33 H 0.3660 0.2167 0.3067 0.054 Uiso 1 1 calc R U . . .
C34 C 0.4205(4) 0.1115(3) 0.1826(2) 0.0445(10) Uani 1 1 d . . . . .
C35 C 0.5009(5) 0.0383(4) 0.1902(3) 0.0586(12) Uani 1 1 d . . . . .
H35 H 0.4640 -0.0185 0.2205 0.070 Uiso 1 1 calc R U . . .
C36 C 0.6342(6) 0.0458(6) 0.1547(4) 0.081(2) Uani 1 1 d . . . . .
H36 H 0.6869 -0.0058 0.1599 0.097 Uiso 1 1 calc R U . . .
C37 C 0.6900(6) 0.1270(6) 0.1124(4) 0.083(2) Uani 1 1 d . . . . .
H37 H 0.7817 0.1326 0.0887 0.100 Uiso 1 1 calc R U . . .
C38 C 0.6128(7) 0.1997(5) 0.1045(4) 0.0778(19) Uani 1 1 d . . . . .
H38 H 0.6522 0.2561 0.0750 0.093 Uiso 1 1 calc R U . . .
C39 C 0.4787(6) 0.1945(4) 0.1381(3) 0.0589(13) Uani 1 1 d . . . . .
H39 H 0.4268 0.2464 0.1310 0.071 Uiso 1 1 calc R U . . .
C40 C 0.1389(4) -0.0243(3) 0.1831(2) 0.0414(9) Uani 1 1 d . . . . .
C41 C 0.2153(5) -0.0088(3) 0.1097(3) 0.0469(10) Uani 1 1 d . . . . .
H41 H 0.2992 0.0235 0.0987 0.056 Uiso 1 1 calc R U . . .
C42 C 0.1715(5) -0.0395(4) 0.0527(3) 0.0551(12) Uani 1 1 d . . . . .
H42 H 0.2254 -0.0291 0.0033 0.066 Uiso 1 1 calc R U . . .
C43 C 0.0492(6) -0.0853(4) 0.0680(3) 0.0564(12) Uani 1 1 d . . . . .
H43 H 0.0191 -0.1070 0.0291 0.068 Uiso 1 1 calc R U . . .
C44 C -0.0295(5) -0.0997(4) 0.1394(3) 0.0549(11) Uani 1 1 d . . . . .
H44 H -0.1145 -0.1304 0.1494 0.066 Uiso 1 1 calc R U . . .
C45 C 0.0147(5) -0.0697(3) 0.1968(3) 0.0493(10) Uani 1 1 d . . . . .
H45 H -0.0401 -0.0801 0.2460 0.059 Uiso 1 1 calc R U . . .
C46 C 0.1174(5) -0.1274(3) 0.3565(3) 0.0444(10) Uani 1 1 d . . . . .
C47 C 0.1718(6) -0.1977(3) 0.3290(3) 0.0537(11) Uani 1 1 d . . . . .
H47 H 0.2457 -0.1864 0.2879 0.064 Uiso 1 1 calc R U . . .
C48 C 0.1193(7) -0.2840(4) 0.3609(4) 0.0675(15) Uani 1 1 d . . . . .
H48 H 0.1573 -0.3314 0.3412 0.081 Uiso 1 1 calc R U . . .
C49 C 0.0137(7) -0.3022(4) 0.4204(4) 0.0724(17) Uani 1 1 d . . . . .
H49 H -0.0229 -0.3615 0.4413 0.087 Uiso 1 1 calc R U . . .
C50 C -0.0403(6) -0.2323(4) 0.4503(4) 0.0737(17) Uani 1 1 d . . . . .
H50 H -0.1127 -0.2446 0.4924 0.088 Uiso 1 1 calc R U . . .
C51 C 0.0110(5) -0.1458(4) 0.4190(3) 0.0581(13) Uani 1 1 d . . . . .
H51 H -0.0256 -0.0988 0.4396 0.070 Uiso 1 1 calc R U . . .
F1 F 0.5238(5) 0.5791(3) 0.0819(3) 0.1002(14) Uani 1 1 d . . . . .
F2 F 0.6130(5) 0.4622(5) 0.0598(3) 0.125(2) Uani 1 1 d . . . . .
F3 F 0.4082(5) 0.4540(4) 0.1129(3) 0.1041(15) Uani 1 1 d . . . . .
N1 N 0.7845(3) 0.5195(2) 0.3067(2) 0.0401(8) Uani 1 1 d . . . . .
N2 N 0.2728(3) 0.1004(3) 0.3155(2) 0.0408(8) Uani 1 1 d . . . . .
N3 N 0.4797(6) 0.5095(4) 0.2488(3) 0.0743(14) Uani 1 1 d . . . . .
N4 N -0.0468(5) 0.1456(3) 0.2446(3) 0.0623(11) Uani 1 1 d D . . . .
O1 O 0.7117(4) 0.5091(3) 0.1824(2) 0.0557(8) Uani 1 1 d . . . . .
O5 O 0.1961(3) 0.1864(2) 0.19245(19) 0.0518(8) Uani 1 1 d . . . . .
S1 S 0.57815(15) 0.46149(9) 0.20235(7) 0.0588(4) Uani 1 1 d D . . . .
C53 C -0.2692(5) 0.1761(4) 0.3338(3) 0.0595(13) Uani 1 1 d D . . . .
S5A S 0.3941(5) 0.4875(6) 0.3308(4) 0.0780(17) Uani 0.533(8) 1 d D . P A 1
O4A O 0.4608(11) 0.4198(9) 0.3802(6) 0.103(3) Uani 0.533(8) 1 d D U P A 1
O3A O 0.3470(13) 0.5632(10) 0.3532(7) 0.104(3) Uani 0.533(8) 1 d . U P A 1
C27A C 0.2481(15) 0.4234(10) 0.3067(9) 0.063(3) Uani 0.533(8) 1 d . U P A 1
F5A F 0.2757(9) 0.3740(6) 0.2589(6) 0.092(2) Uani 0.533(8) 1 d . U P A 1
F4A F 0.1756(18) 0.4780(12) 0.2751(11) 0.087(3) Uani 0.533(8) 1 d . U P A 1
F6A F 0.1771(9) 0.3710(7) 0.3714(6) 0.090(2) Uani 0.533(8) 1 d . U P A 1
F4B F 0.1645(11) 0.4182(10) 0.4009(7) 0.110(4) Uani 0.467(8) 1 d . U P A 2
F6B F 0.186(2) 0.4981(14) 0.2905(13) 0.105(5) Uani 0.467(8) 1 d . U P A 2
F5B F 0.2572(13) 0.3613(9) 0.3147(10) 0.117(3) Uani 0.467(8) 1 d . U P A 2
C27B C 0.2348(16) 0.4342(10) 0.3349(9) 0.061(3) Uani 0.467(8) 1 d . U P A 2
O3B O 0.3906(15) 0.5064(11) 0.3818(8) 0.099(3) Uani 0.467(8) 1 d . U P A 2
O4B O 0.4630(11) 0.3596(6) 0.3658(6) 0.088(3) Uani 0.467(8) 1 d D U P A 2
S5B S 0.4105(7) 0.4458(4) 0.3362(4) 0.0626(15) Uani 0.467(8) 1 d D . P A 2
O7A O -0.0433(6) 0.1292(6) 0.3837(3) 0.0753(19) Uani 0.664(9) 1 d D U P B 1
S4A S -0.1186(3) 0.1079(2) 0.33050(13) 0.0465(8) Uani 0.664(9) 1 d D U P B 1
O8A O -0.1687(7) 0.0185(3) 0.3407(4) 0.0693(18) Uani 0.664(9) 1 d D U P B 1
O7B O -0.045(2) 0.1859(14) 0.3820(10) 0.109(5) Uani 0.336(9) 1 d D U P B 2
O8B O -0.1103(17) 0.0497(7) 0.3623(9) 0.080(3) Uani 0.336(9) 1 d D U P B 2
S4B S -0.0960(7) 0.1445(6) 0.3302(3) 0.0738(18) Uani 0.336(9) 1 d D U P B 2
F10A F -0.3364(5) 0.1648(5) 0.2823(4) 0.0748(17) Uani 0.688(16) 1 d D U P B 1
F11A F -0.3445(6) 0.1372(6) 0.4048(3) 0.079(2) Uani 0.688(16) 1 d D U P B 1
F12A F -0.2459(7) 0.2583(4) 0.3300(6) 0.090(2) Uani 0.688(16) 1 d D U P B 1
F11B F -0.3139(14) 0.1782(13) 0.4002(7) 0.088(3) Uani 0.312(16) 1 d D U P B 2
F12B F -0.2443(12) 0.2626(7) 0.2901(11) 0.087(3) Uani 0.312(16) 1 d D U P B 2
F10B F -0.3534(8) 0.1431(9) 0.3015(9) 0.082(3) Uani 0.312(16) 1 d D U P B 2
O2A O 0.597(3) 0.3682(7) 0.2129(16) 0.083(4) Uani 0.67(6) 1 d D U P C 1
O2B O 0.560(4) 0.3686(13) 0.239(3) 0.083(5) Uani 0.33(6) 1 d D U P C 2
S3A S 0.06064(15) 0.22125(12) 0.21214(9) 0.0483(5) Uani 0.819(5) 1 d . U P B 1
O6A O 0.0598(6) 0.2934(4) 0.2473(4) 0.0843(17) Uani 0.819(5) 1 d . U P B 1
S3B S 0.0488(7) 0.1845(5) 0.1828(6) 0.0550(19) Uani 0.181(5) 1 d D U P B 2
O6B O -0.041(2) 0.1216(15) 0.1812(17) 0.086(8) Uani 0.181(5) 1 d D U P B 2
C52A C 0.0274(5) 0.2701(3) 0.1138(4) 0.0648(18) Uani 0.834(7) 1 d D U P B 1
F9A F -0.0904(6) 0.3075(7) 0.1190(4) 0.090(2) Uani 0.834(7) 1 d D U P B 1
F8A F 0.0302(5) 0.2059(4) 0.0778(2) 0.0899(16) Uani 0.834(7) 1 d D U P B 1
F7A F 0.1210(5) 0.3338(4) 0.0792(3) 0.0965(19) Uani 0.834(7) 1 d D U P B 1
F9B F -0.085(3) 0.323(4) 0.143(2) 0.085(7) Uani 0.166(7) 1 d D U P B 2
F7B F 0.124(3) 0.3592(15) 0.1458(17) 0.101(6) Uani 0.166(7) 1 d D U P B 2
F8B F 0.078(3) 0.289(2) 0.0632(13) 0.093(4) Uani 0.166(7) 1 d D U P B 2
C52B C 0.042(3) 0.300(2) 0.1330(15) 0.058(3) Uani 0.166(7) 1 d D U P B 2

loop_
_atom_site_aniso_label
_atom_site_aniso_U_11
_atom_site_aniso_U_22
_atom_site_aniso_U_33
_atom_site_aniso_U_23
_atom_site_aniso_U_13
_atom_site_aniso_U_12
B1 0.041(3) 0.052(3) 0.035(2) -0.011(2) -0.0084(19) 0.006(2)
B2 0.038(3) 0.048(3) 0.036(2) -0.0056(19) -0.0093(18) 0.0022(19)
C1 0.028(2) 0.050(2) 0.039(2) -0.0115(17) -0.0038(15) 0.0009(16)
C2 0.031(2) 0.054(2) 0.038(2) -0.0126(18) -0.0037(15) -0.0014(17)
C3 0.027(2) 0.048(2) 0.043(2) -0.0108(18) -0.0043(15) -0.0040(16)
C4 0.040(2) 0.066(3) 0.036(2) -0.012(2) -0.0037(17) -0.002(2)
C5 0.041(2) 0.066(3) 0.039(2) 0.001(2) -0.0075(18) 0.002(2)
C6 0.045(3) 0.053(3) 0.053(3) -0.001(2) -0.008(2) 0.003(2)
C7 0.039(2) 0.050(2) 0.051(2) -0.011(2) -0.0068(18) 0.0050(18)
C8 0.044(3) 0.060(3) 0.038(2) -0.0003(19) 0.0003(18) 0.016(2)
C9 0.041(3) 0.075(4) 0.077(4) -0.010(3) 0.001(2) 0.001(2)
C10 0.047(3) 0.090(5) 0.104(5) 0.003(4) -0.001(3) 0.006(3)
C11 0.060(5) 0.137(8) 0.087(5) 0.033(5) 0.026(4) 0.024(5)
C12 0.096(7) 0.157(9) 0.068(4) -0.019(5) 0.028(4) 0.047(6)
C13 0.072(4) 0.106(5) 0.059(3) -0.028(3) 0.007(3) 0.022(4)
C14 0.040(2) 0.041(2) 0.042(2) -0.0104(17) -0.0075(17) 0.0023(17)
C15 0.044(3) 0.062(3) 0.043(2) -0.013(2) -0.0061(18) 0.007(2)
C16 0.046(3) 0.061(3) 0.057(3) -0.011(2) -0.013(2) 0.012(2)
C17 0.056(3) 0.055(3) 0.054(3) -0.001(2) -0.018(2) 0.009(2)
C18 0.054(3) 0.072(3) 0.045(2) -0.001(2) -0.003(2) 0.005(2)
C19 0.044(3) 0.059(3) 0.044(2) -0.008(2) -0.0044(18) 0.011(2)
C20 0.040(2) 0.054(3) 0.041(2) -0.0155(19) -0.0090(17) 0.0092(18)
C21 0.047(3) 0.070(3) 0.051(3) -0.022(2) 0.000(2) 0.003(2)
C22 0.058(3) 0.095(5) 0.058(3) -0.033(3) -0.003(2) 0.012(3)
C23 0.077(4) 0.088(4) 0.060(3) -0.041(3) -0.026(3) 0.034(3)
C24 0.093(4) 0.051(3) 0.065(3) -0.022(2) -0.032(3) 0.012(3)
C25 0.057(3) 0.060(3) 0.048(3) -0.017(2) -0.010(2) 0.001(2)
C26 0.065(4) 0.128(6) 0.064(4) -0.043(4) -0.025(3) 0.017(4)
C27 0.030(2) 0.049(2) 0.039(2) -0.0031(17) -0.0047(15) 0.0007(16)
C28 0.029(2) 0.046(2) 0.040(2) -0.0052(17) -0.0044(15) 0.0048(16)
C29 0.031(2) 0.051(2) 0.038(2) -0.0074(18) -0.0034(15) 0.0087(17)
C30 0.042(2) 0.059(3) 0.038(2) -0.0094(19) -0.0033(17) 0.0065(19)
C31 0.045(3) 0.081(3) 0.039(2) -0.020(2) -0.0069(18) 0.010(2)
C32 0.040(2) 0.065(3) 0.056(3) -0.027(2) -0.0085(19) 0.005(2)
C33 0.036(2) 0.050(2) 0.050(2) -0.0134(19) -0.0076(17) 0.0034(18)
C34 0.036(2) 0.062(3) 0.035(2) -0.0124(19) -0.0058(16) -0.0041(19)
C35 0.040(3) 0.072(3) 0.067(3) -0.027(3) -0.006(2) 0.004(2)
C36 0.041(3) 0.124(6) 0.092(4) -0.059(4) -0.004(3) 0.007(3)
C37 0.040(3) 0.152(7) 0.068(4) -0.062(4) 0.015(3) -0.028(4)
C38 0.057(4) 0.108(5) 0.059(3) -0.017(3) 0.010(3) -0.032(4)
C39 0.052(3) 0.071(3) 0.048(3) -0.005(2) -0.007(2) -0.014(2)
C40 0.040(2) 0.041(2) 0.040(2) -0.0028(17) -0.0114(17) 0.0007(17)
C41 0.040(2) 0.053(3) 0.044(2) -0.0030(19) -0.0101(17) -0.0001(18)
C42 0.059(3) 0.068(3) 0.037(2) -0.011(2) -0.008(2) 0.000(2)
C43 0.061(3) 0.064(3) 0.049(3) -0.015(2) -0.023(2) 0.002(2)
C44 0.048(3) 0.061(3) 0.058(3) -0.015(2) -0.016(2) -0.006(2)
C45 0.043(3) 0.061(3) 0.042(2) -0.010(2) -0.0076(18) -0.004(2)
C46 0.039(2) 0.049(2) 0.041(2) -0.0023(18) -0.0098(17) 0.0002(18)
C47 0.058(3) 0.052(3) 0.048(2) -0.011(2) -0.007(2) 0.002(2)
C48 0.088(4) 0.049(3) 0.067(3) -0.008(2) -0.029(3) 0.003(3)
C49 0.074(4) 0.054(3) 0.079(4) 0.014(3) -0.034(3) -0.017(3)
C50 0.048(3) 0.071(4) 0.076(4) 0.021(3) 0.000(3) -0.006(3)
C51 0.047(3) 0.056(3) 0.054(3) 0.010(2) 0.001(2) 0.006(2)
F1 0.102(3) 0.109(3) 0.080(3) 0.007(2) -0.039(2) 0.006(3)
F2 0.091(3) 0.232(7) 0.085(3) -0.100(4) -0.019(2) 0.028(4)
F3 0.078(3) 0.160(4) 0.094(3) -0.054(3) -0.038(2) -0.005(3)
N1 0.0338(18) 0.0472(19) 0.0374(18) -0.0078(15) -0.0062(13) 0.0010(14)
N2 0.0327(18) 0.052(2) 0.0370(18) -0.0110(15) -0.0048(13) 0.0065(15)
N3 0.080(4) 0.073(3) 0.068(3) -0.028(2) 0.009(2) -0.024(3)
N4 0.063(3) 0.058(3) 0.062(3) -0.012(2) -0.005(2) 0.006(2)
O1 0.056(2) 0.068(2) 0.0539(19) -0.0294(17) -0.0200(15) 0.0137(16)
O5 0.0432(18) 0.0509(18) 0.0542(18) 0.0019(14) -0.0122(14) -0.0015(14)
S1 0.0719(9) 0.0584(7) 0.0520(7) -0.0163(5) -0.0247(6) 0.0025(6)
C53 0.045(3) 0.081(4) 0.064(3) -0.035(3) -0.016(2) 0.021(2)
S5A 0.0435(19) 0.135(5) 0.053(2) -0.023(3) -0.0024(13) -0.025(3)
O4A 0.075(5) 0.137(6) 0.077(5) 0.007(5) -0.015(4) -0.004(5)
O3A 0.096(6) 0.131(7) 0.093(6) -0.064(5) 0.021(4) -0.012(5)
C27A 0.059(4) 0.059(4) 0.068(5) -0.011(4) -0.007(4) 0.002(3)
F5A 0.083(5) 0.103(5) 0.092(5) -0.025(4) -0.024(4) -0.025(4)
F4A 0.067(4) 0.095(7) 0.101(6) -0.008(5) -0.045(4) -0.005(4)
F6A 0.072(4) 0.094(5) 0.085(5) 0.004(4) 0.001(4) -0.028(4)
F4B 0.076(6) 0.145(9) 0.088(6) -0.004(6) 0.004(5) -0.037(6)
F6B 0.085(8) 0.107(10) 0.110(9) -0.004(7) -0.015(7) 0.029(7)
F5B 0.101(6) 0.101(6) 0.145(7) -0.028(6) -0.015(6) -0.014(5)
C27B 0.059(4) 0.060(4) 0.063(5) -0.015(4) -0.010(4) 0.002(3)
O3B 0.103(6) 0.120(6) 0.073(5) -0.041(5) 0.013(4) -0.030(5)
O4B 0.069(5) 0.102(6) 0.076(5) 0.009(5) -0.012(4) 0.001(5)
S5B 0.058(3) 0.077(3) 0.047(2) -0.012(3) -0.0027(16) -0.020(2)
O7A 0.062(3) 0.098(5) 0.062(3) -0.020(3) 0.000(3) 0.006(3)
S4A 0.0374(11) 0.0500(18) 0.0445(10) -0.0015(10) -0.0022(7) 0.0051(10)
O8A 0.057(4) 0.066(3) 0.069(4) -0.001(3) 0.007(3) 0.006(3)
O7B 0.085(7) 0.118(8) 0.119(7) -0.013(7) -0.029(6) 0.007(7)
O8B 0.078(6) 0.074(6) 0.069(5) 0.002(5) 0.006(5) 0.021(5)
S4B 0.046(2) 0.069(3) 0.086(3) 0.017(2) -0.010(2) 0.009(2)
F10A 0.068(3) 0.101(4) 0.062(3) -0.026(3) -0.023(2) 0.005(3)
F11A 0.050(3) 0.113(5) 0.065(3) -0.021(3) 0.009(2) 0.011(3)
F12A 0.097(4) 0.081(3) 0.107(5) -0.043(3) -0.028(3) 0.012(3)
F11B 0.080(6) 0.106(6) 0.085(5) -0.051(5) 0.004(4) 0.010(5)
F12B 0.083(5) 0.086(5) 0.099(6) -0.034(5) -0.020(5) 0.023(4)
F10B 0.060(5) 0.111(6) 0.073(6) -0.024(5) -0.004(4) -0.004(5)
O2A 0.098(11) 0.063(4) 0.102(11) -0.034(4) -0.033(8) 0.017(4)
O2B 0.097(14) 0.053(6) 0.107(14) -0.024(8) -0.030(10) 0.030(8)
S3A 0.0473(8) 0.0493(9) 0.0484(8) -0.0096(7) -0.0133(6) 0.0047(6)
O6A 0.084(4) 0.079(3) 0.106(4) -0.055(3) -0.015(3) -0.007(3)
S3B 0.047(3) 0.044(3) 0.079(3) -0.015(3) -0.027(2) 0.001(2)
O6B 0.085(11) 0.091(11) 0.089(11) -0.035(9) -0.020(8) 0.006(8)
C52A 0.055(3) 0.068(3) 0.062(3) 0.003(3) -0.015(3) 0.001(3)
F9A 0.065(3) 0.114(5) 0.077(5) 0.009(4) -0.024(3) 0.026(3)
F8A 0.070(3) 0.147(5) 0.055(2) -0.032(3) -0.0086(19) -0.012(3)
F7A 0.069(3) 0.088(3) 0.095(3) 0.040(3) -0.012(3) -0.009(2)
F9B 0.069(8) 0.104(10) 0.067(12) 0.004(10) -0.018(9) 0.037(8)
F7B 0.079(9) 0.076(9) 0.109(10) 0.036(9) -0.006(9) -0.004(8)
F8B 0.072(6) 0.119(6) 0.073(6) 0.003(6) -0.009(6) 0.005(6)
C52B 0.054(4) 0.060(5) 0.057(5) -0.006(4) -0.012(4) 0.003(4)

loop_
_atom_type_symbol
_atom_type_description
_atom_type_scat_dispersion_real
_atom_type_scat_dispersion_imag
_atom_type_scat_source
C C 0.0181 0.0091 'International Tables Vol C Tables 4.2.6.8 and 6.1.1.4'
H H 0.0000 0.0000 'International Tables Vol C Tables 4.2.6.8 and 6.1.1.4'
B B 0.0090 0.0039 'International Tables Vol C Tables 4.2.6.8 and 6.1.1.4'
N N 0.0311 0.0180 'International Tables Vol C Tables 4.2.6.8 and 6.1.1.4'
O O 0.0492 0.0322 'International Tables Vol C Tables 4.2.6.8 and 6.1.1.4'
F F 0.0727 0.0534 'International Tables Vol C Tables 4.2.6.8 and 6.1.1.4'
S S 0.3331 0.5567 'International Tables Vol C Tables 4.2.6.8 and 6.1.1.4'

loop_
_geom_angle_atom_site_label_1
_geom_angle_atom_site_label_2
_geom_angle_atom_site_label_3
_geom_angle
O1 B1 C8 107.2(4)
O1 B1 N1 107.2(4)
C8 B1 N1 110.9(4)
O1 B1 C1 114.4(4)
C8 B1 C1 117.7(4)
N1 B1 C1 98.8(3)
O5 B2 N2 107.0(4)
O5 B2 C34 107.2(4)
N2 B2 C34 109.1(3)
O5 B2 C27 114.9(4)
N2 B2 C27 98.8(3)
C34 B2 C27 119.0(4)
C2 C1 C14 127.0(4)
C2 C1 B1 108.9(4)
C14 C1 B1 124.0(4)
C1 C2 C3 111.2(4)
C1 C2 C20 127.8(4)
C3 C2 C20 121.0(4)
N1 C3 C4 118.5(4)
N1 C3 C2 110.7(4)
C4 C3 C2 130.9(4)
C5 C4 C3 119.8(4)
C5 C4 H4 120.1
C3 C4 H4 120.1
C4 C5 C6 120.3(4)
C4 C5 H5 119.9
C6 C5 H5 119.9
C7 C6 C5 118.5(4)
C7 C6 H6 120.8
C5 C6 H6 120.8
N1 C7 C6 120.6(4)
N1 C7 H7 119.7
C6 C7 H7 119.7
C9 C8 C13 117.4(6)
C9 C8 B1 119.5(5)
C13 C8 B1 123.2(6)
C8 C9 C10 122.6(7)
C8 C9 H9 118.7
C10 C9 H9 118.7
C11 C10 C9 118.4(9)
C11 C10 H10 120.8
C9 C10 H10 120.8
C12 C11 C10 120.5(7)
C12 C11 H11 119.7
C10 C11 H11 119.7
C11 C12 C13 121.0(8)
C11 C12 H12 119.5
C13 C12 H12 119.5
C12 C13 C8 120.0(9)
C12 C13 H13 120.0
C8 C13 H13 120.0
C15 C14 C19 117.8(4)
C15 C14 C1 121.4(4)
C19 C14 C1 120.8(4)
C16 C15 C14 121.1(4)
C16 C15 H15 119.5
C14 C15 H15 119.5
C15 C16 C17 120.5(5)
C15 C16 H16 119.8
C17 C16 H16 119.8
C16 C17 C18 119.1(5)
C16 C17 H17 120.4
C18 C17 H17 120.4
C19 C18 C17 120.3(5)
C19 C18 H18 119.9
C17 C18 H18 119.9
C18 C19 C14 121.2(5)
C18 C19 H19 119.4
C14 C19 H19 119.4
C25 C20 C21 118.7(5)
C25 C20 C2 119.7(4)
C21 C20 C2 121.5(4)
C22 C21 C20 119.8(5)
C22 C21 H21 120.1
C20 C21 H21 120.1
C23 C22 C21 120.8(6)
C23 C22 H22 119.6
C21 C22 H22 119.6
C22 C23 C24 120.0(5)
C22 C23 H23 120.0
C24 C23 H23 120.0
C23 C24 C25 120.3(6)
C23 C24 H24 119.9
C25 C24 H24 119.9
C20 C25 C24 120.3(5)
C20 C25 H25 119.8
C24 C25 H25 119.8
F2 C26 F1 109.1(7)
F2 C26 F3 108.7(6)
F1 C26 F3 110.6(6)
F2 C26 S1 109.2(5)
F1 C26 S1 110.7(5)
F3 C26 S1 108.5(5)
C28 C27 C40 125.5(4)
C28 C27 B2 109.5(4)
C40 C27 B2 125.0(4)
C27 C28 C29 110.5(4)
C27 C28 C46 127.9(4)
C29 C28 C46 121.5(4)
N2 C29 C30 119.1(4)
N2 C29 C28 110.6(4)
C30 C29 C28 130.3(4)
C31 C30 C29 119.1(5)
C31 C30 H30 120.5
C29 C30 H30 120.5
C30 C31 C32 120.3(4)
C30 C31 H31 119.8
C32 C31 H31 119.8
C33 C32 C31 118.8(5)
C33 C32 H32 120.6
C31 C32 H32 120.6
N2 C33 C32 120.9(4)
N2 C33 H33 119.5
C32 C33 H33 119.5
C35 C34 C39 117.7(5)
C35 C34 B2 119.9(4)
C39 C34 B2 122.3(5)
C34 C35 C36 121.5(6)
C34 C35 H35 119.2
C36 C35 H35 119.2
C37 C36 C35 120.2(7)
C37 C36 H36 119.9
C35 C36 H36 119.9
C38 C37 C36 119.2(6)
C38 C37 H37 120.4
C36 C37 H37 120.4
C37 C38 C39 122.3(6)
C37 C38 H38 118.8
C39 C38 H38 118.8
C38 C39 C34 119.1(6)
C38 C39 H39 120.5
C34 C39 H39 120.5
C45 C40 C41 118.0(4)
C45 C40 C27 121.5(4)
C41 C40 C27 120.5(4)
C42 C41 C40 121.3(5)
C42 C41 H41 119.4
C40 C41 H41 119.4
C43 C42 C41 119.7(5)
C43 C42 H42 120.2
C41 C42 H42 120.2
C44 C43 C42 120.2(5)
C44 C43 H43 119.9
C42 C43 H43 119.9
C43 C44 C45 120.3(5)
C43 C44 H44 119.9
C45 C44 H44 119.9
C44 C45 C40 120.6(4)
C44 C45 H45 119.7
C40 C45 H45 119.7
C47 C46 C51 118.9(5)
C47 C46 C28 119.8(4)
C51 C46 C28 121.4(4)
C48 C47 C46 120.6(5)
C48 C47 H47 119.7
C46 C47 H47 119.7
C49 C48 C47 120.9(6)
C49 C48 H48 119.5
C47 C48 H48 119.5
C48 C49 C50 119.3(5)
C48 C49 H49 120.4
C50 C49 H49 120.4
C51 C50 C49 120.4(6)
C51 C50 H50 119.8
C49 C50 H50 119.8
C50 C51 C46 119.9(6)
C50 C51 H51 120.1
C46 C51 H51 120.1
C7 N1 C3 122.3(4)
C7 N1 B1 127.8(4)
C3 N1 B1 109.7(3)
C33 N2 C29 121.9(4)
C33 N2 B2 127.9(4)
C29 N2 B2 110.0(4)
S1 N3 S5A 136.9(5)
S1 N3 S5B 114.3(4)
S3B N4 S4B 141.7(7)
S3A N4 S4A 128.3(3)
S1 O1 B1 132.9(3)
S3A O5 B2 134.2(3)
S3B O5 B2 123.2(4)
O2B S1 O1 123.0(17)
O2A S1 O1 108.8(12)
O2B S1 N3 107(2)
O2A S1 N3 129.7(14)
O1 S1 N3 109.7(2)
O2B S1 C26 113(2)
O2A S1 C26 101.4(9)
O1 S1 C26 99.1(3)
N3 S1 C26 103.2(3)
F11B C53 F10B 113.7(7)
F12A C53 F10A 113.5(5)
F11B C53 F12B 107.9(7)
F10B C53 F12B 104.6(6)
F12A C53 F11A 108.0(4)
F10A C53 F11A 107.4(5)
F11B C53 S4B 107.9(7)
F10B C53 S4B 123.2(5)
F12B C53 S4B 97.1(7)
F12A C53 S4A 115.0(5)
F10A C53 S4A 108.4(4)
F11A C53 S4A 103.9(4)
O3A S5A O4A 121.1(9)
O3A S5A N3 113.4(7)
O4A S5A N3 107.8(7)
O3A S5A C27A 110.4(8)
O4A S5A C27A 104.9(8)
N3 S5A C27A 96.0(6)
F4A C27A F5A 102.6(14)
F4A C27A F6A 109.4(15)
F5A C27A F6A 106.8(13)
F4A C27A S5A 108.1(12)
F5A C27A S5A 119.2(10)
F6A C27A S5A 110.3(10)
F4B C27B F6B 109.1(17)
F4B C27B F5B 110.3(15)
F6B C27B F5B 119.0(17)
F4B C27B S5B 112.9(12)
F6B C27B S5B 115.6(15)
F5B C27B S5B 88.7(11)
O3B S5B O4B 120.0(10)
O3B S5B N3 103.9(7)
O4B S5B N3 119.7(7)
O3B S5B C27B 92.8(9)
O4B S5B C27B 109.9(8)
N3 S5B C27B 106.6(6)
O7A S4A O8A 121.0(5)
O7A S4A N4 112.0(4)
O8A S4A N4 109.0(3)
O7A S4A C53 105.6(4)
O8A S4A C53 105.3(3)
N4 S4A C53 101.9(3)
O7B S4B O8B 110.0(11)
O7B S4B N4 133.0(10)
O8B S4B N4 98.7(8)
O7B S4B C53 104.9(9)
O8B S4B C53 102.0(8)
N4 S4B C53 104.5(4)
O6A S3A O5 114.8(3)
O6A S3A N4 119.2(3)
O5 S3A N4 111.7(2)
O6A S3A C52A 106.1(3)
O5 S3A C52A 98.7(2)
N4 S3A C52A 103.2(3)
O6B S3B N4 57.1(13)
O6B S3B O5 135.8(14)
N4 S3B O5 119.6(6)
O6B S3B C52B 123.1(16)
N4 S3B C52B 120.9(10)
O5 S3B C52B 97.1(9)
F9A C52A F8A 112.2(6)
F9A C52A F7A 108.2(6)
F8A C52A F7A 111.8(6)
F9A C52A S3A 108.0(5)
F8A C52A S3A 108.7(4)
F7A C52A S3A 107.7(4)
F7B C52B F9B 112(3)
F7B C52B F8B 111(3)
F9B C52B F8B 110(3)
F7B C52B S3B 119(2)
F9B C52B S3B 108(3)
F8B C52B S3B 96(2)

loop_
_geom_bond_atom_site_label_1
_geom_bond_atom_site_label_2
_geom_bond_distance
B1 O1 1.565(6)
B1 C8 1.589(7)
B1 N1 1.590(6)
B1 C1 1.613(6)
B2 O5 1.563(6)
B2 N2 1.593(6)
B2 C34 1.595(6)
B2 C27 1.596(6)
C1 C2 1.357(6)
C1 C14 1.470(6)
C2 C3 1.459(6)
C2 C20 1.487(6)
C3 N1 1.365(6)
C3 C4 1.392(6)
C4 C5 1.374(7)
C4 H4 0.9500
C5 C6 1.402(8)
C5 H5 0.9500
C6 C7 1.371(7)
C6 H6 0.9500
C7 N1 1.344(6)
C7 H7 0.9500
C8 C9 1.378(9)
C8 C13 1.408(8)
C9 C10 1.390(9)
C9 H9 0.9500
C10 C11 1.379(14)
C10 H10 0.9500
C11 C12 1.363(15)
C11 H11 0.9500
C12 C13 1.383(12)
C12 H12 0.9500
C13 H13 0.9500
C14 C15 1.387(7)
C14 C19 1.399(6)
C15 C16 1.382(7)
C15 H15 0.9500
C16 C17 1.384(8)
C16 H16 0.9500
C17 C18 1.385(8)
C17 H17 0.9500
C18 C19 1.375(7)
C18 H18 0.9500
C19 H19 0.9500
C20 C25 1.382(7)
C20 C21 1.404(7)
C21 C22 1.390(8)
C21 H21 0.9500
C22 C23 1.358(10)
C22 H22 0.9500
C23 C24 1.380(10)
C23 H23 0.9500
C24 C25 1.391(8)
C24 H24 0.9500
C25 H25 0.9500
C26 F2 1.293(8)
C26 F1 1.310(10)
C26 F3 1.321(9)
C26 S1 1.833(6)
C27 C28 1.360(6)
C27 C40 1.471(6)
C28 C29 1.469(7)
C28 C46 1.482(6)
C29 N2 1.350(6)
C29 C30 1.395(6)
C30 C31 1.379(8)
C30 H30 0.9500
C31 C32 1.386(8)
C31 H31 0.9500
C32 C33 1.363(7)
C32 H32 0.9500
C33 N2 1.344(6)
C33 H33 0.9500
C34 C35 1.382(8)
C34 C39 1.405(7)
C35 C36 1.386(8)
C35 H35 0.9500
C36 C37 1.363(11)
C36 H36 0.9500
C37 C38 1.356(11)
C37 H37 0.9500
C38 C39 1.385(9)
C38 H38 0.9500
C39 H39 0.9500
C40 C45 1.393(7)
C40 C41 1.395(7)
C41 C42 1.383(7)
C41 H41 0.9500
C42 C43 1.377(8)
C42 H42 0.9500
C43 C44 1.376(8)
C43 H43 0.9500
C44 C45 1.386(7)
C44 H44 0.9500
C45 H45 0.9500
C46 C47 1.387(7)
C46 C51 1.404(7)
C47 C48 1.383(8)
C47 H47 0.9500
C48 C49 1.364(10)
C48 H48 0.9500
C49 C50 1.404(10)
C49 H49 0.9500
C50 C51 1.380(8)
C50 H50 0.9500
C51 H51 0.9500
N3 S1 1.518(6)
N3 S5A 1.555(8)
N3 S5B 1.684(8)
N4 S3B 1.366(10)
N4 S3A 1.531(5)
N4 S4B 1.557(5)
N4 S4A 1.577(5)
O1 S1 1.484(4)
O5 S3A 1.490(4)
O5 S3B 1.526(7)
S1 O2B 1.419(18)
S1 O2A 1.425(10)
C53 F11B 1.233(11)
C53 F12A 1.277(7)
C53 F10B 1.286(11)
C53 F10A 1.291(7)
C53 F12B 1.371(11)
C53 F11A 1.379(7)
C53 S4B 1.808(8)
C53 S4A 1.848(6)
S5A O3A 1.396(14)
S5A O4A 1.438(5)
S5A C27A 1.948(17)
C27A F4A 1.21(2)
C27A F5A 1.298(19)
C27A F6A 1.342(17)
F4B C27B 1.261(19)
F6B C27B 1.26(3)
F5B C27B 1.28(2)
C27B S5B 1.787(18)
O3B S5B 1.401(16)
O4B S5B 1.439(5)
O7A S4A 1.428(5)
S4A O8A 1.431(4)
O7B S4B 1.430(5)
O8B S4B 1.432(5)
S3A O6A 1.424(5)
S3A C52A 1.845(7)
S3B O6B 1.345(5)
S3B C52B 1.80(3)
C52A F9A 1.321(5)
C52A F8A 1.323(5)
C52A F7A 1.325(4)
F9B C52B 1.322(5)
F7B C52B 1.321(5)
F8B C52B 1.323(5)
